data_4022603
loop_
_publ_author_name
'Guillaume B\'elanger'
'Myriam April'
'\'Etienne Dauphin'
'St\'ephanie Roy'

_publ_section_title
;
 Effect of Substitution on the Intramolecular 1,3-Dipolar
 Cycloaddition of Alkene Tethered M\"unchnones
;
_journal_name_full 'Journal of Organic Chemistry'
_journal_page_first 1104
_journal_page_last 1111
_journal_paper_doi 10.1021/jo061556t
_journal_volume 72
_journal_year 2007
_chemical_compound_source 'synthesis as described'
_chemical_formula_moiety 'C16 H23 N O'
_chemical_formula_sum 'C16 H23 N O'
_chemical_formula_weight 245.35
_chemical_name_systematic ?
_space_group_IT_number 86
_symmetry_cell_setting tetragonal
_symmetry_space_group_name_Hall '-P 4bc'
_symmetry_space_group_name_H-M 'P 42/n :2'
_atom_sites_solution_hydrogens geom
_atom_sites_solution_primary direct
_atom_sites_solution_secondary difmap
_audit_conform_dict_location ftp://ftp.iucr.org/pub/cif_core.dic
_audit_conform_dict_name cif_core.dic
_audit_conform_dict_version 2.3
_audit_creation_date 2006-09-25T16:18:53-00:00
_audit_creation_method 'WinGX routine CIF_UPDATE'
_cell_angle_alpha 90
_cell_angle_beta 90
_cell_angle_gamma 90
_cell_formula_units_Z 8
_cell_length_a 20.0500(10)
_cell_length_b 20.0500(10)
_cell_length_c 7.090(2)
_cell_measurement_reflns_used 20
_cell_measurement_temperature 198(2)
_cell_measurement_theta_max 35
_cell_measurement_theta_min 30
_cell_measurement_wavelength 1.54176
_cell_volume 2850.1(8)
_computing_cell_refinement difrac
_computing_data_collection difrac
_computing_data_reduction nrcvax
_computing_molecular_graphics 'Ortep-3 for Windows (Farrugia, 1997)'
_computing_publication_material 'WinGX publication routines (Farrugia, 1999)'
_computing_structure_refinement 'shelxl-97 (sheldrick, 1997)'
_computing_structure_solution 'SHELXS-86 (Sheldrick, 1986)'
_diffrn_ambient_temperature 198(2)
_diffrn_measured_fraction_theta_full 0.873
_diffrn_measured_fraction_theta_max 0.99
_diffrn_measurement_device_type cad4
_diffrn_measurement_method omega
_diffrn_radiation_monochromator graphite
_diffrn_radiation_probe x-ray
_diffrn_radiation_type cuk\a
_diffrn_radiation_wavelength 1.54176
_diffrn_reflns_av_R_equivalents 0
_diffrn_reflns_av_unetI/netI 0.0598
_diffrn_reflns_limit_h_max 24
_diffrn_reflns_limit_h_min 0
_diffrn_reflns_limit_k_max 24
_diffrn_reflns_limit_k_min 0
_diffrn_reflns_limit_l_max 8
_diffrn_reflns_limit_l_min 0
_diffrn_reflns_number 2346
_diffrn_reflns_theta_full 69.55
_diffrn_reflns_theta_max 69.55
_diffrn_reflns_theta_min 3.12
_diffrn_standards_decay_% 0
_diffrn_standards_interval_count 100
_diffrn_standards_number 2
_exptl_absorpt_coefficient_mu 0.542
_exptl_absorpt_correction_T_max 0.9984
_exptl_absorpt_correction_T_min 0.8603
_exptl_absorpt_correction_type empirical
_exptl_absorpt_process_details empirical
_exptl_crystal_colour colorless
_exptl_crystal_density_diffrn 1.144
_exptl_crystal_density_method 'not measured'
_exptl_crystal_description needle
_exptl_crystal_F_000 1072
_exptl_crystal_size_max 0.5
_exptl_crystal_size_mid 0.3
_exptl_crystal_size_min 0.2
_refine_diff_density_max 0.251
_refine_diff_density_min -0.309
_refine_diff_density_rms 0.054
_refine_ls_extinction_coef 0.0000(4)
_refine_ls_extinction_expression fc^*^=kfc[1+0.001xfc^2^\l^3^/sin(2\q)]^-1/4^
_refine_ls_extinction_method shelxl
_refine_ls_goodness_of_fit_ref 0.969
_refine_ls_hydrogen_treatment none
_refine_ls_matrix_type full
_refine_ls_number_parameters 176
_refine_ls_number_reflns 2346
_refine_ls_number_restraints 0
_refine_ls_restrained_S_all 0.969
_refine_ls_R_factor_all 0.1763
_refine_ls_R_factor_gt 0.0907
_refine_ls_shift/su_max 0
_refine_ls_shift/su_mean 0
_refine_ls_structure_factor_coef Fsqd
_refine_ls_weighting_details 'calc w=1/[\s^2^(fo^2^)+(0.1551p)^2^+0.0000p] where p=(fo^2^+2fc^2^)/3'
_refine_ls_weighting_scheme calc
_refine_ls_wR_factor_gt 0.2324
_refine_ls_wR_factor_ref 0.2793
_reflns_number_gt 1089
_reflns_number_total 2346
_reflns_threshold_expression >2sigma(i)
_cod_data_source_file jo061556tsi20061212_052350.cif
_cod_data_source_block ma3045
_cod_depositor_comments
;
 Changing the capitalization of '_atom_type_symbol' data item
 values and the values of related data items (e. g. _atom_site_type_symbol).
 Updating the _chemical_formula_sum data item value.

 Antanas Vaitkus,
 2017-01-04

The following automatic conversions were performed:
'_refine_ls_structure_factor_coef' value 'fsqd' changed to 'Fsqd'
according to '/home/saulius/struct/CIF-dictionaries/cif_core.dic'
dictionary named 'cif_core.dic' version 2.4.1 from 2010-06-29.

'_atom_site_adp_type' value 'uani' changed to 'Uani'
according to '/home/saulius/struct/CIF-dictionaries/cif_core.dic'
dictionary named 'cif_core.dic' version 2.4.1 from 2010-06-29 
(18 times).

'_atom_site_adp_type' value 'uiso' changed to 'Uiso' according to
'/home/saulius/struct/CIF-dictionaries/cif_core.dic' dictionary named
'cif_core.dic' version 2.4.1 from 2010-06-29 (28 times).

'_atom_site_refinement_flags' value 'r' changed to 'R' according
to '/home/saulius/struct/CIF-dictionaries/cif_core.dic' dictionary named
'cif_core.dic' version 2.4.1 from 2010-06-29 (20 times).

'_atom_site_refinement_flags' value 'p' changed to 'P' according
to '/home/saulius/struct/CIF-dictionaries/cif_core.dic' dictionary named
'cif_core.dic' version 2.4.1 from 2010-06-29 (4 times).

Automatic conversion script
Id: cif_fix_enum 1527 2010-12-29 10:47:43Z saulius 

The following automatic conversions were performed:

'_atom_site_refinement_flags' value 'pr' changed to 'PR' according to
the built-in table from CIF Core dictionary named 'cif_core.dic'
version 2.4.1 from 2010-06-29 (6 times).

Automatic conversion script
Id: cif_fix_values 3143 2015-03-26 13:38:13Z robertas 
;
_cod_original_sg_symbol_H-M 'P 42/n'
_cod_original_formula_sum 'c16 h23 n o'
_cod_database_code 4022603

loop_
_symmetry_equiv_pos_as_xyz
'x, y, z'
'-x+1/2, -y+1/2, z'
'-y, x+1/2, z+1/2'
'y+1/2, -x, z+1/2'
'-x, -y, -z'
'x-1/2, y-1/2, -z'
'y, -x-1/2, -z-1/2'
'-y-1/2, x, -z-1/2'

loop_
_atom_site_label
_atom_site_type_symbol
_atom_site_fract_x
_atom_site_fract_y
_atom_site_fract_z
_atom_site_U_iso_or_equiv
_atom_site_adp_type
_atom_site_occupancy
_atom_site_symmetry_multiplicity
_atom_site_calc_flag
_atom_site_refinement_flags
_atom_site_disorder_assembly
_atom_site_disorder_group
c1 C -0.0572(2) 0.6637(2) 0.5795(6) 0.0589(12) Uani 1 1 d . . .
c2 C -0.0951(3) 0.6326(2) 0.7188(6) 0.0680(13) Uani 1 1 d . . .
h2 H -0.0741 0.6156 0.8254 0.082 Uiso 1 1 calc R . .
c3 C -0.1647(3) 0.6266(3) 0.7003(7) 0.0759(15) Uani 1 1 d . . .
h3 H -0.1896 0.6079 0.7975 0.091 Uiso 1 1 calc R . .
c4 C -0.1962(3) 0.6483(3) 0.5380(8) 0.0765(15) Uani 1 1 d . . .
h4 H -0.2419 0.6425 0.523 0.092 Uiso 1 1 calc R . .
c5 C -0.1589(3) 0.6786(3) 0.3987(8) 0.0844(16) Uani 1 1 d . . .
h5 H -0.1798 0.6946 0.2907 0.101 Uiso 1 1 calc R . .
c6 C -0.0900(2) 0.6855(2) 0.4187(7) 0.0679(14) Uani 1 1 d . . .
h6 H -0.0655 0.7052 0.322 0.081 Uiso 1 1 calc R . .
c7 C 0.0177(2) 0.6728(2) 0.5960(6) 0.0609(12) Uani 1 1 d . . .
h7 H 0.0281 0.7187 0.5586 0.073 Uiso 1 1 calc R . .
c8 C 0.0608(2) 0.6251(2) 0.4704(6) 0.0653(13) Uani 1 1 d . . .
h8a H 0.0326 0.5949 0.3995 0.078 Uiso 1 1 calc R . .
h8b H 0.088 0.6505 0.3826 0.078 Uiso 1 1 calc R . .
c9 C 0.1056(2) 0.5860(2) 0.6123(5) 0.0614(12) Uani 1 1 d . a .
h9 H 0.1492 0.5777 0.5543 0.074 Uiso 1 1 calc R . .
c10 C 0.1141(2) 0.6369(2) 0.7766(5) 0.0551(11) Uani 1 1 d . . .
c11 C 0.0747(2) 0.5195(3) 0.6716(6) 0.0696(14) Uani 1 1 d . . .
h11a H 0.0274 0.526 0.694 0.084 Uiso 1 1 calc R a .
h11b H 0.0793 0.488 0.5685 0.084 Uiso 1 1 calc R . .
c12 C 0.1060(3) 0.4896(2) 0.8472(7) 0.0799(16) Uani 1 1 d . a .
h12a H 0.1524 0.479 0.8231 0.096 Uiso 1 1 calc R . .
h12b H 0.0831 0.4487 0.8806 0.096 Uiso 1 1 calc R . .
c13 C 0.1011(3) 0.5393(2) 1.0094(6) 0.0700(13) Uani 1 1 d . . .
h13a H 0.1212 0.5202 1.1214 0.084 Uiso 1 1 calc R a .
h13b H 0.0545 0.5482 1.0367 0.084 Uiso 1 1 calc R . .
c14 C 0.1364(3) 0.6045(2) 0.9596(6) 0.0649(13) Uani 1 1 d . a .
h14a H 0.1294 0.6359 1.0617 0.078 Uiso 1 1 calc R . .
h14b H 0.184 0.5959 0.9518 0.078 Uiso 1 1 calc R . .
c15 C 0.0313(3) 0.7196(3) 0.9129(6) 0.0814(16) Uani 1 1 d . . .
h15a H 0.0532 0.7585 0.8639 0.122 Uiso 1 1 calc R a .
h15b H 0.0477 0.7103 1.0373 0.122 Uiso 1 1 calc R . .
h15c H -0.0159 0.7274 0.9184 0.122 Uiso 1 1 calc R . .
n1 N 0.04481(18) 0.66256(18) 0.7896(4) 0.0570(10) Uani 1 1 d . a .
c16 C 0.1673(6) 0.6996(6) 0.7274(19) 0.0568(16) Uiso 0.521(8) 1 d P a 1
h16a H 0.155 0.7211 0.6098 0.068 Uiso 0.521(8) 1 calc PR a 1
h16b H 0.1665 0.7327 0.8272 0.068 Uiso 0.521(8) 1 calc PR a 1
o1 O 0.2328(3) 0.6702(3) 0.7123(7) 0.067(2) Uani 0.521(8) 1 d P a 1
h1 H 0.2453 0.6717 0.6023 0.1 Uiso 0.521(8) 1 calc PR a 1
c16' C 0.1604(7) 0.6846(6) 0.7126(19) 0.0568(16) Uiso 0.479(8) 1 d P a 2
h16c H 0.1437 0.7036 0.596 0.068 Uiso 0.479(8) 1 calc PR a 2
h16d H 0.2018 0.6618 0.6832 0.068 Uiso 0.479(8) 1 calc PR a 2
o1' O 0.1756(4) 0.7399(4) 0.8432(8) 0.085(3) Uani 0.479(8) 1 d P a 2
h1' H 0.2013 0.7661 0.7921 0.127 Uiso 0.479(8) 1 calc PR a 2

loop_
_atom_site_aniso_label
_atom_site_aniso_U_11
_atom_site_aniso_U_22
_atom_site_aniso_U_33
_atom_site_aniso_U_23
_atom_site_aniso_U_13
_atom_site_aniso_U_12
c1 0.064(3) 0.062(3) 0.051(2) -0.005(2) -0.002(2) -0.002(2)
c2 0.073(3) 0.076(3) 0.055(3) 0.005(2) 0.005(2) -0.006(2)
c3 0.085(4) 0.079(4) 0.064(3) 0.002(3) 0.012(3) -0.022(3)
c4 0.071(3) 0.076(4) 0.083(4) 0.008(3) -0.002(3) -0.011(3)
c5 0.076(4) 0.101(4) 0.077(3) 0.014(3) -0.019(3) -0.008(3)
c6 0.071(3) 0.074(3) 0.059(3) 0.016(2) -0.002(2) -0.017(2)
c7 0.060(3) 0.075(3) 0.048(2) -0.004(2) 0.000(2) 0.002(2)
c8 0.083(3) 0.069(3) 0.044(2) -0.007(2) 0.004(2) -0.002(2)
c9 0.051(3) 0.092(4) 0.042(2) -0.008(2) 0.0017(19) 0.013(2)
c10 0.062(3) 0.062(3) 0.041(2) 0.0015(19) 0.0114(19) -0.001(2)
c11 0.069(3) 0.083(4) 0.057(3) -0.015(3) 0.000(2) 0.003(3)
c12 0.120(5) 0.048(3) 0.071(3) 0.006(2) 0.002(3) -0.021(3)
c13 0.078(3) 0.079(3) 0.053(2) 0.008(2) -0.007(2) -0.003(3)
c14 0.088(4) 0.064(3) 0.043(2) -0.003(2) -0.001(2) -0.011(2)
c15 0.097(4) 0.102(4) 0.045(2) -0.020(3) -0.001(3) 0.001(3)
n1 0.067(2) 0.062(2) 0.0417(17) 0.0009(16) 0.0010(16) -0.0002(18)
o1 0.084(5) 0.065(4) 0.050(3) 0.003(3) -0.001(3) -0.009(3)
o1' 0.125(7) 0.098(6) 0.031(3) -0.026(3) 0.006(4) -0.050(5)

loop_
_atom_type_symbol
_atom_type_description
_atom_type_scat_dispersion_real
_atom_type_scat_dispersion_imag
_atom_type_scat_source
C C 0.0181 0.0091 'international tables vol c tables 4.2.6.8 and 6.1.1.4'
H H 0 0 'international tables vol c tables 4.2.6.8 and 6.1.1.4'
N N 0.0311 0.018 'international tables vol c tables 4.2.6.8 and 6.1.1.4'
O O 0.0492 0.0322 'international tables vol c tables 4.2.6.8 and 6.1.1.4'

loop_
_geom_angle_atom_site_label_1
_geom_angle_atom_site_label_2
_geom_angle_atom_site_label_3
_geom_angle
c6 c1 c2 117.7(4)
c6 c1 c7 119.7(4)
c2 c1 c7 122.6(4)
c1 c2 c3 120.9(5)
c4 c3 c2 120.3(5)
c5 c4 c3 119.1(5)
c4 c5 c6 120.5(5)
c1 c6 c5 121.4(5)
n1 c7 c1 114.5(4)
n1 c7 c8 103.8(3)
c1 c7 c8 115.4(4)
c9 c8 c7 104.9(3)
c11 c9 c10 114.2(3)
c11 c9 c8 112.5(4)
c10 c9 c8 102.5(4)
c16' c10 n1 113.6(6)
c16' c10 c14 111.8(7)
n1 c10 c14 111.8(3)
c16' c10 c9 106.0(6)
n1 c10 c9 99.8(3)
c14 c10 c9 113.0(4)
c16' c10 c16 7.8(9)
n1 c10 c16 110.2(5)
c14 c10 c16 108.0(5)
c9 c10 c16 113.8(5)
c12 c11 c9 113.7(4)
c11 c12 c13 109.6(4)
c12 c13 c14 110.8(4)
c10 c14 c13 115.2(4)
c15 n1 c10 118.7(4)
c15 n1 c7 112.0(4)
c10 n1 c7 109.4(3)
o1 c16 c10 106.6(7)
c10 c16' o1' 116.4(9)

loop_
_geom_bond_atom_site_label_1
_geom_bond_atom_site_label_2
_geom_bond_distance
c1 c6 1.387(6)
c1 c2 1.393(6)
c1 c7 1.517(6)
c2 c3 1.407(7)
c3 c4 1.383(7)
c4 c5 1.380(7)
c5 c6 1.396(6)
c7 n1 1.490(5)
c7 c8 1.567(6)
c8 c9 1.560(6)
c9 c11 1.529(7)
c9 c10 1.558(6)
c10 c16' 1.409(13)
c10 n1 1.485(5)
c10 c14 1.518(6)
c10 c16 1.685(12)
c11 c12 1.517(6)
c12 c13 1.524(6)
c13 c14 1.529(6)
c15 n1 1.465(5)
c16 o1 1.444(13)
c16' o1' 1.476(14)

loop_
_geom_torsion_atom_site_label_1
_geom_torsion_atom_site_label_2
_geom_torsion_atom_site_label_3
_geom_torsion_atom_site_label_4
_geom_torsion
c6 c1 c2 c3 -3.0(7)
c7 c1 c2 c3 178.4(4)
c1 c2 c3 c4 3.6(8)
c2 c3 c4 c5 -2.9(8)
c3 c4 c5 c6 1.9(9)
c2 c1 c6 c5 2.0(7)
c7 c1 c6 c5 -179.4(5)
c4 c5 c6 c1 -1.5(9)
c6 c1 c7 n1 166.3(4)
c2 c1 c7 n1 -15.2(6)
c6 c1 c7 c8 -73.3(6)
c2 c1 c7 c8 105.2(5)
n1 c7 c8 c9 5.3(5)
c1 c7 c8 c9 -120.9(4)
c7 c8 c9 c11 93.5(4)
c7 c8 c9 c10 -29.7(5)
c11 c9 c10 c16' 162.2(7)
c8 c9 c10 c16' -75.8(7)
c11 c9 c10 n1 -79.5(4)
c8 c9 c10 n1 42.4(4)
c11 c9 c10 c14 39.4(5)
c8 c9 c10 c14 161.4(4)
c11 c9 c10 c16 163.1(6)
c8 c9 c10 c16 -74.9(6)
c10 c9 c11 c12 -47.4(5)
c8 c9 c11 c12 -163.6(4)
c9 c11 c12 c13 56.9(6)
c11 c12 c13 c14 -59.0(6)
c16' c10 c14 c13 -162.9(7)
n1 c10 c14 c13 68.4(5)
c9 c10 c14 c13 -43.4(5)
c16 c10 c14 c13 -170.2(5)
c12 c13 c14 c10 53.9(6)
c16' c10 n1 c15 -59.4(8)
c14 c10 n1 c15 68.3(5)
c9 c10 n1 c15 -171.9(4)
c16 c10 n1 c15 -51.9(6)
c16' c10 n1 c7 70.9(7)
c14 c10 n1 c7 -161.4(4)
c9 c10 n1 c7 -41.6(4)
c16 c10 n1 c7 78.4(6)
c1 c7 n1 c15 -76.4(5)
c8 c7 n1 c15 157.0(4)
c1 c7 n1 c10 149.8(4)
c8 c7 n1 c10 23.1(5)
c16' c10 c16 o1 -61(7)
n1 c10 c16 o1 -178.5(6)
c14 c10 c16 o1 59.1(8)
c9 c10 c16 o1 -67.3(9)
n1 c10 c16' o1' 69.8(11)
c14 c10 c16' o1' -58.0(11)
c9 c10 c16' o1' 178.4(8)
c16 c10 c16' o1' 4(6)
